data_7237805
loop_
_publ_author_name
'Wang, Man'
'Cheng, Caiqi'
'Li, Chunbo'
'Wu, Dehua'
'Song, Jintong'
'Wang, Jun'
'Zhou, Xiangge'
'Xiang, Haifeng'
'Liu, Jin'

_publ_section_title
;
 Smart, chiral, and nonconjugated cyclohexane-based bis-salicylaldehyde
 hydrazides: multi-stimuli-responsive, turn-on, ratiometric, and
 thermochromic fluorescence, single-crystal structures via DFT
 calculations
;
_journal_issue 22
_journal_name_full 'Journal of Materials Chemistry C'
_journal_page_first 6767
_journal_paper_doi 10.1039/C9TC01337G
_journal_volume 7
_journal_year 2019
_chemical_absolute_configuration unk
_chemical_formula_moiety 'C30 H42 N6 O4'
_chemical_formula_sum 'C30 H42 N6 O4'
_chemical_formula_weight 550.69
_space_group_crystal_system monoclinic
_space_group_IT_number 5
_space_group_name_Hall 'I 2y'
_space_group_name_H-M_alt 'I 1 2 1'
_atom_sites_solution_hydrogens geom
_atom_sites_solution_primary iterative
_audit_creation_date 2018-10-18
_audit_creation_method
;
Olex2 1.2
(compiled 2018.05.29 svn.r3508 for OlexSys, GUI svn.r5506)
;
_audit_update_record
;
2019-01-05 deposited with the CCDC.	2019-04-29 downloaded from the CCDC.
;
_cell_angle_alpha 90
_cell_angle_beta 107.945(11)
_cell_angle_gamma 90
_cell_formula_units_Z 4
_cell_length_a 20.730(2)
_cell_length_b 4.8990(4)
_cell_length_c 31.185(3)
_cell_measurement_reflns_used 1582
_cell_measurement_temperature 293(2)
_cell_measurement_theta_max 23.6320
_cell_measurement_theta_min 3.8740
_cell_volume 3013.0(5)
_computing_cell_refinement
;
CrysAlisPro, Agilent Technologies,
Version 1.171.37.35 (release 13-08-2014 CrysAlis171 .NET)
(compiled Aug 13 2014,18:06:01)
;
_computing_data_collection
;
CrysAlisPro, Agilent Technologies,
Version 1.171.37.35 (release 13-08-2014 CrysAlis171 .NET)
(compiled Aug 13 2014,18:06:01)
;
_computing_data_reduction
;
CrysAlisPro, Agilent Technologies,
Version 1.171.37.35 (release 13-08-2014 CrysAlis171 .NET)
(compiled Aug 13 2014,18:06:01)
;
_computing_molecular_graphics 'Olex2 (Dolomanov et al., 2009)'
_computing_publication_material 'Olex2 (Dolomanov et al., 2009)'
_computing_structure_refinement 'ShelXL (Sheldrick, 2015)'
_computing_structure_solution
;
Superflip (Palatinus & Chapuis, 2007;Palatinus & van der Lee, 2008;
Palatinus et al., 2012)
;
_diffrn_ambient_temperature 293.15
_diffrn_detector 'CCD plate'
_diffrn_detector_area_resol_mean 16.0874
_diffrn_detector_type Eos
_diffrn_measured_fraction_theta_full 0.997
_diffrn_measured_fraction_theta_max 0.997
_diffrn_measurement_details
;
#__ type_ start__ end____ width___ exp.time_
  1 omega   -8.00   23.00   1.0000   35.0000
omega____ theta____ kappa____ phi______ frames
    -      -14.9669  -99.0000 -150.0000 31

#__ type_ start__ end____ width___ exp.time_
  2 omega   15.00   84.00   1.0000   35.0000
omega____ theta____ kappa____ phi______ frames
    -       16.6856   57.0000  -90.0000 69

#__ type_ start__ end____ width___ exp.time_
  3 omega    1.00   60.00   1.0000   35.0000
omega____ theta____ kappa____ phi______ frames
    -       16.6856   57.0000    0.0000 59

#__ type_ start__ end____ width___ exp.time_
  4 omega   30.00   84.00   1.0000   35.0000
omega____ theta____ kappa____ phi______ frames
    -       16.6856   57.0000   30.0000 54
;
_diffrn_measurement_device 'four-circle diffractometer'
_diffrn_measurement_device_type 'Xcalibur, Eos'
_diffrn_measurement_method '\w scans'
_diffrn_orient_matrix_UB_11 0.0357216000
_diffrn_orient_matrix_UB_12 -0.0101772000
_diffrn_orient_matrix_UB_13 0.0052815000
_diffrn_orient_matrix_UB_21 -0.0027872000
_diffrn_orient_matrix_UB_22 0.0241407000
_diffrn_orient_matrix_UB_23 -0.0229196000
_diffrn_orient_matrix_UB_31 0.0029408000
_diffrn_orient_matrix_UB_32 0.1424659000
_diffrn_orient_matrix_UB_33 0.0042967000
_diffrn_radiation_monochromator graphite
_diffrn_radiation_probe x-ray
_diffrn_radiation_type MoK\a
_diffrn_radiation_wavelength 0.71073
_diffrn_reflns_av_R_equivalents 0.0325
_diffrn_reflns_av_unetI/netI 0.0543
_diffrn_reflns_Laue_measured_fraction_full 0.997
_diffrn_reflns_Laue_measured_fraction_max 0.997
_diffrn_reflns_limit_h_max 24
_diffrn_reflns_limit_h_min -25
_diffrn_reflns_limit_k_max 3
_diffrn_reflns_limit_k_min -6
_diffrn_reflns_limit_l_max 26
_diffrn_reflns_limit_l_min -38
_diffrn_reflns_number 6906
_diffrn_reflns_point_group_measured_fraction_full 0.753
_diffrn_reflns_point_group_measured_fraction_max 0.735
_diffrn_reflns_theta_full 25.242
_diffrn_reflns_theta_max 26.369
_diffrn_reflns_theta_min 2.883
_diffrn_source 'Enhance (Mo) X-ray Source'
_exptl_absorpt_coefficient_mu 0.082
_exptl_absorpt_correction_T_max 1.00000
_exptl_absorpt_correction_T_min 0.81450
_exptl_absorpt_correction_type multi-scan
_exptl_absorpt_process_details
;
CrysAlisPro, Agilent Technologies,
Version 1.171.37.35 (release 13-08-2014 CrysAlis171 .NET)
(compiled Aug 13 2014,18:06:01)
Empirical absorption correction using spherical harmonics,
 implemented in SCALE3 ABSPACK scaling algorithm.
;
_exptl_crystal_density_diffrn 1.214
_exptl_crystal_density_method 'not measured'
_exptl_crystal_F_000 1184
_exptl_crystal_size_max 0.4
_exptl_crystal_size_mid 0.2
_exptl_crystal_size_min 0.15
_refine_diff_density_max 0.203
_refine_diff_density_min -0.143
_refine_diff_density_rms 0.032
_refine_ls_abs_structure_details
;
 Flack x determined using 663 quotients [(I+)-(I-)]/[(I+)+(I-)]
 (Parsons, Flack and Wagner, Acta Cryst. B69 (2013) 249-259).
;
_refine_ls_abs_structure_Flack -1.2(10)
_refine_ls_extinction_method none
_refine_ls_goodness_of_fit_ref 1.007
_refine_ls_hydrogen_treatment constr
_refine_ls_matrix_type full
_refine_ls_number_parameters 367
_refine_ls_number_reflns 4512
_refine_ls_number_restraints 1
_refine_ls_restrained_S_all 1.007
_refine_ls_R_factor_all 0.0769
_refine_ls_R_factor_gt 0.0520
_refine_ls_shift/su_max 0.000
_refine_ls_shift/su_mean 0.000
_refine_ls_structure_factor_coef Fsqd
_refine_ls_weighting_details 'w=1/[\s^2^(Fo^2^)+(0.0543P)^2^] where P=(Fo^2^+2Fc^2^)/3'
_refine_ls_weighting_scheme calc
_refine_ls_wR_factor_gt 0.1142
_refine_ls_wR_factor_ref 0.1317
_reflns_Friedel_coverage 0.313
_reflns_Friedel_fraction_full 0.438
_reflns_Friedel_fraction_max 0.399
_reflns_number_gt 3146
_reflns_number_total 4512
_reflns_threshold_expression 'I > 2\s(I)'
_cod_data_source_file c9tc01337g2.cif
_cod_data_source_block 181009_s4_wm
_cod_database_code 7237805
_shelx_shelxl_version_number 2014/7
_chemical_oxdiff_formula c12h12n2o3
_shelx_space_group_comment
;
The symmetry employed for this shelxl refinement is uniquely defined
by the following loop, which should always be used as a source of
symmetry information in preference to the above space-group names.
They are only intended as comments.
;
_shelx_estimated_absorpt_t_max 0.988
_shelx_estimated_absorpt_t_min 0.968
_reflns_odcompleteness_completeness 99.74
_reflns_odcompleteness_iscentric 1
_reflns_odcompleteness_theta 26.32
_olex2_refinement_description
;
1. Fixed Uiso
 At 1.2 times of:
  All C(H) groups, All C(H,H) groups, All N(H) groups
 At 1.5 times of:
  All C(H,H,H) groups, All O(H) groups
2.a Ternary CH refined with riding coordinates:
 C1(H1A), C2(H2A)
2.b Secondary CH2 refined with riding coordinates:
 C3(H3A,H3B), C4(H4B,H4C), C5(H5A,H5B), C6(H6A,H6B), C15(H15A,H15B), C17(H17A,
 H17B), C27(H27A,H27B), C29(H29A,H29B)
2.c Aromatic/amide H refined with riding coordinates:
 N1(H1), N4(H4A), C8(H8), C11(H11), C13(H13), C14(H14), C20(H20), C23(H23),
 C25(H25), C26(H26)
2.d Idealised Me refined as rotating group:
 C16(H16A,H16B,H16C), C18(H18A,H18B,H18C), C28(H28A,H28B,H28C), C30(H30A,H30B,
 H30C)
2.e Idealised tetrahedral OH refined as rotating group:
 O2(H2), O4(H4)
;
_olex2_submission_special_instructions 'No special instructions were received'

loop_
_space_group_symop_operation_xyz
'x, y, z'
'-x, y, -z'
'x+1/2, y+1/2, z+1/2'
'-x+1/2, y+1/2, -z+1/2'

loop_
_atom_site_label
_atom_site_type_symbol
_atom_site_fract_x
_atom_site_fract_y
_atom_site_fract_z
_atom_site_U_iso_or_equiv
_atom_site_adp_type
_atom_site_occupancy
_atom_site_site_symmetry_order
_atom_site_calc_flag
_atom_site_refinement_flags_posn
O1 O 0.01428(15) 0.9096(5) 0.40720(10) 0.0759(9) Uani 1 1 d .
O2 O 0.21014(14) 0.7875(7) 0.47152(9) 0.0727(8) Uani 1 1 d .
H2 H 0.1697 0.7589 0.4591 0.109 Uiso 1 1 calc GR
O3 O -0.02751(15) 0.3451(5) 0.29653(10) 0.0700(8) Uani 1 1 d .
O4 O 0.05115(14) 0.4207(6) 0.19045(9) 0.0721(8) Uani 1 1 d .
H4 H 0.0408 0.4426 0.2136 0.108 Uiso 1 1 calc GR
N1 N 0.03318(15) 0.4693(6) 0.42540(9) 0.0507(8) Uani 1 1 d .
H1 H 0.0177 0.3051 0.4229 0.061 Uiso 1 1 calc R
N2 N 0.09754(15) 0.5287(6) 0.45423(10) 0.0529(8) Uani 1 1 d .
N3 N 0.39212(19) 0.5366(11) 0.60075(12) 0.0890(14) Uani 1 1 d .
N4 N 0.00697(14) 0.7734(6) 0.28868(9) 0.0491(7) Uani 1 1 d .
H4A H 0.0082 0.9412 0.2970 0.059 Uiso 1 1 calc R
N5 N 0.04420(16) 0.6863(6) 0.26100(10) 0.0510(8) Uani 1 1 d .
N6 N 0.2150(2) 0.6857(13) 0.12060(18) 0.1107(17) Uani 1 1 d .
C1 C -0.07240(17) 0.5949(7) 0.37003(11) 0.0456(8) Uani 1 1 d .
H1A H -0.0758 0.3955 0.3679 0.055 Uiso 1 1 calc R
C2 C -0.08080(17) 0.7134(7) 0.32310(11) 0.0462(9) Uani 1 1 d .
H2A H -0.0732 0.9110 0.3259 0.055 Uiso 1 1 calc R
C3 C -0.1523(2) 0.6612(10) 0.29148(12) 0.0660(11) Uani 1 1 d .
H3A H -0.1573 0.7477 0.2627 0.079 Uiso 1 1 calc R
H3B H -0.1588 0.4664 0.2863 0.079 Uiso 1 1 calc R
C4 C -0.2066(2) 0.7702(12) 0.31049(15) 0.0784(13) Uani 1 1 d .
H4B H -0.2034 0.9676 0.3125 0.094 Uiso 1 1 calc R
H4C H -0.2510 0.7233 0.2903 0.094 Uiso 1 1 calc R
C5 C -0.1984(2) 0.6525(11) 0.35663(15) 0.0741(13) Uani 1 1 d .
H5A H -0.2067 0.4575 0.3540 0.089 Uiso 1 1 calc R
H5B H -0.2316 0.7341 0.3688 0.089 Uiso 1 1 calc R
C6 C -0.12790(19) 0.7043(10) 0.38850(13) 0.0634(11) Uani 1 1 d .
H6A H -0.1236 0.6177 0.4172 0.076 Uiso 1 1 calc R
H6B H -0.1216 0.8991 0.3937 0.076 Uiso 1 1 calc R
C7 C -0.0040(2) 0.6719(7) 0.40182(12) 0.0484(9) Uani 1 1 d .
C8 C 0.12571(19) 0.3568(8) 0.48507(12) 0.0557(10) Uani 1 1 d .
H8 H 0.1022 0.2012 0.4886 0.067 Uiso 1 1 calc R
C9 C 0.19314(19) 0.4011(8) 0.51427(12) 0.0527(10) Uani 1 1 d .
C10 C 0.23400(19) 0.6082(8) 0.50658(12) 0.0523(9) Uani 1 1 d .
C11 C 0.2995(2) 0.6467(10) 0.53382(13) 0.0653(12) Uani 1 1 d .
H11 H 0.3257 0.7829 0.5266 0.078 Uiso 1 1 calc R
C12 C 0.3278(2) 0.4861(10) 0.57212(14) 0.0653(11) Uani 1 1 d .
C13 C 0.2874(2) 0.2806(11) 0.58009(14) 0.0732(12) Uani 1 1 d .
H13 H 0.3042 0.1695 0.6053 0.088 Uiso 1 1 calc R
C14 C 0.2226(2) 0.2363(10) 0.55143(14) 0.0698(12) Uani 1 1 d .
H14 H 0.1977 0.0907 0.5573 0.084 Uiso 1 1 calc R
C15 C 0.4376(2) 0.7257(14) 0.58860(16) 0.0927(17) Uani 1 1 d .
H15A H 0.4689 0.8008 0.6159 0.111 Uiso 1 1 calc R
H15B H 0.4113 0.8755 0.5715 0.111 Uiso 1 1 calc R
C16 C 0.4768(3) 0.594(2) 0.5615(2) 0.153(3) Uani 1 1 d .
H16A H 0.4460 0.5258 0.5339 0.229 Uiso 1 1 calc GR
H16B H 0.5029 0.4458 0.5783 0.229 Uiso 1 1 calc GR
H16C H 0.5066 0.7257 0.5548 0.229 Uiso 1 1 calc GR
C17 C 0.4184(2) 0.3981(13) 0.64301(16) 0.0952(17) Uani 1 1 d .
H17A H 0.4676 0.4029 0.6522 0.114 Uiso 1 1 calc R
H17B H 0.4044 0.2083 0.6392 0.114 Uiso 1 1 calc R
C18 C 0.3948(3) 0.5220(17) 0.67909(16) 0.126(3) Uani 1 1 d .
H18A H 0.3473 0.5629 0.6673 0.188 Uiso 1 1 calc GR
H18B H 0.4196 0.6871 0.6895 0.188 Uiso 1 1 calc GR
H18C H 0.4022 0.3960 0.7037 0.188 Uiso 1 1 calc GR
C19 C -0.03091(19) 0.5910(7) 0.30214(11) 0.0463(8) Uani 1 1 d .
C20 C 0.0884(2) 0.8510(8) 0.25498(12) 0.0576(10) Uani 1 1 d .
H20 H 0.0980 1.0113 0.2717 0.069 Uiso 1 1 calc R
C21 C 0.12373(19) 0.7947(9) 0.22303(13) 0.0551(10) Uani 1 1 d .
C22 C 0.1026(2) 0.5906(9) 0.19072(13) 0.0569(10) Uani 1 1 d .
C23 C 0.1319(2) 0.5611(10) 0.15668(14) 0.0716(12) Uani 1 1 d .
H23 H 0.1151 0.4288 0.1347 0.086 Uiso 1 1 calc R
C24 C 0.1860(2) 0.7242(11) 0.15445(17) 0.0749(13) Uani 1 1 d .
C25 C 0.2092(2) 0.9214(12) 0.18787(18) 0.0836(15) Uani 1 1 d .
H25 H 0.2465 1.0285 0.1884 0.100 Uiso 1 1 calc R
C26 C 0.1773(2) 0.9585(10) 0.22018(16) 0.0785(13) Uani 1 1 d .
H26 H 0.1922 1.0987 0.2410 0.094 Uiso 1 1 calc R
C27 C 0.2693(3) 0.8606(17) 0.1158(2) 0.136(3) Uani 1 1 d .
H27A H 0.2668 1.0362 0.1296 0.163 Uiso 1 1 calc R
H27B H 0.2629 0.8912 0.0841 0.163 Uiso 1 1 calc R
C28 C 0.3372(3) 0.743(2) 0.1368(2) 0.163(4) Uani 1 1 d .
H28A H 0.3425 0.5832 0.1203 0.244 Uiso 1 1 calc GR
H28B H 0.3420 0.6935 0.1674 0.244 Uiso 1 1 calc GR
H28C H 0.3711 0.8747 0.1363 0.244 Uiso 1 1 calc GR
C29 C 0.1833(3) 0.5134(15) 0.0819(2) 0.121(2) Uani 1 1 d .
H29A H 0.1641 0.3541 0.0918 0.145 Uiso 1 1 calc R
H29B H 0.2177 0.4508 0.0690 0.145 Uiso 1 1 calc R
C30 C 0.1282(4) 0.659(2) 0.0459(2) 0.162(4) Uani 1 1 d .
H30A H 0.1087 0.5362 0.0213 0.243 Uiso 1 1 calc GR
H30B H 0.1472 0.8135 0.0351 0.243 Uiso 1 1 calc GR
H30C H 0.0937 0.7198 0.0583 0.243 Uiso 1 1 calc GR

loop_
_atom_site_aniso_label
_atom_site_aniso_U_11
_atom_site_aniso_U_22
_atom_site_aniso_U_33
_atom_site_aniso_U_23
_atom_site_aniso_U_13
_atom_site_aniso_U_12
O1 0.085(2) 0.0340(16) 0.089(2) -0.0023(15) -0.0016(16) -0.0143(15)
O2 0.0677(18) 0.079(2) 0.0636(17) 0.0150(16) 0.0084(14) -0.0186(18)
O3 0.100(2) 0.0326(16) 0.092(2) -0.0031(14) 0.0512(18) 0.0035(15)
O4 0.0710(19) 0.073(2) 0.079(2) -0.0203(17) 0.0334(16) -0.0136(17)
N1 0.0504(18) 0.0378(17) 0.0582(18) -0.0061(15) 0.0086(15) -0.0097(16)
N2 0.0513(19) 0.0456(19) 0.0575(18) -0.0060(16) 0.0104(15) -0.0081(16)
N3 0.060(2) 0.138(4) 0.061(2) -0.002(3) 0.0072(19) 0.003(3)
N4 0.0646(19) 0.0379(16) 0.0500(16) -0.0053(14) 0.0255(15) 0.0021(16)
N5 0.0590(19) 0.0443(17) 0.0521(17) -0.0002(14) 0.0207(15) 0.0028(16)
N6 0.103(4) 0.132(4) 0.127(4) 0.028(4) 0.079(3) 0.028(3)
C1 0.054(2) 0.0315(18) 0.0502(19) -0.0006(16) 0.0136(17) -0.0041(18)
C2 0.054(2) 0.0359(19) 0.049(2) 0.0039(16) 0.0160(17) -0.0013(18)
C3 0.065(3) 0.074(3) 0.053(2) 0.006(2) 0.009(2) 0.003(2)
C4 0.056(3) 0.083(3) 0.090(3) 0.012(3) 0.013(2) 0.005(3)
C5 0.058(3) 0.077(3) 0.092(3) -0.003(3) 0.030(2) 0.002(2)
C6 0.066(3) 0.065(3) 0.065(2) -0.001(2) 0.029(2) -0.005(2)
C7 0.064(2) 0.031(2) 0.050(2) -0.0036(16) 0.0176(18) -0.0033(19)
C8 0.065(3) 0.045(2) 0.059(2) 0.0022(19) 0.021(2) -0.006(2)
C9 0.054(2) 0.055(2) 0.049(2) -0.0004(19) 0.0140(18) 0.000(2)
C10 0.055(2) 0.058(2) 0.0437(19) -0.0044(19) 0.0143(17) 0.000(2)
C11 0.056(2) 0.084(3) 0.054(2) -0.005(2) 0.014(2) -0.011(2)
C12 0.054(3) 0.081(3) 0.058(2) -0.007(2) 0.014(2) 0.006(3)
C13 0.070(3) 0.080(3) 0.064(3) 0.015(2) 0.011(2) 0.013(3)
C14 0.071(3) 0.062(3) 0.076(3) 0.010(2) 0.023(2) 0.000(2)
C15 0.065(3) 0.123(5) 0.081(3) -0.018(3) 0.009(3) -0.008(3)
C16 0.104(5) 0.220(9) 0.153(6) -0.043(6) 0.068(5) -0.023(6)
C17 0.066(3) 0.123(5) 0.081(3) 0.013(3) 0.001(3) 0.023(3)
C18 0.090(4) 0.211(8) 0.067(3) 0.013(4) 0.012(3) 0.010(5)
C19 0.057(2) 0.036(2) 0.0449(19) -0.0005(16) 0.0147(17) -0.0006(19)
C20 0.072(3) 0.046(2) 0.054(2) -0.0052(18) 0.018(2) -0.009(2)
C21 0.053(2) 0.052(2) 0.061(2) 0.003(2) 0.0196(19) 0.000(2)
C22 0.053(2) 0.053(2) 0.067(2) 0.005(2) 0.021(2) 0.005(2)
C23 0.073(3) 0.076(3) 0.074(3) -0.003(2) 0.036(2) 0.009(3)
C24 0.068(3) 0.080(3) 0.088(3) 0.023(3) 0.042(3) 0.022(3)
C25 0.067(3) 0.082(4) 0.113(4) 0.029(3) 0.045(3) 0.002(3)
C26 0.080(3) 0.068(3) 0.090(3) 0.003(3) 0.030(3) -0.013(3)
C27 0.121(5) 0.170(8) 0.150(6) 0.054(5) 0.093(5) 0.026(5)
C28 0.083(4) 0.253(11) 0.135(5) 0.058(7) 0.010(4) -0.001(6)
C29 0.138(5) 0.130(6) 0.127(5) 0.014(5) 0.087(5) 0.060(5)
C30 0.171(7) 0.210(10) 0.124(5) 0.033(6) 0.071(5) 0.064(7)

loop_
_atom_type_symbol
_atom_type_description
_atom_type_scat_dispersion_real
_atom_type_scat_dispersion_imag
_atom_type_scat_source
C C 0.0033 0.0016 'International Tables Vol C Tables 4.2.6.8 and 6.1.1.4'
H H 0.0000 0.0000 'International Tables Vol C Tables 4.2.6.8 and 6.1.1.4'
N N 0.0061 0.0033 'International Tables Vol C Tables 4.2.6.8 and 6.1.1.4'
O O 0.0106 0.0060 'International Tables Vol C Tables 4.2.6.8 and 6.1.1.4'

loop_
_geom_angle_atom_site_label_1
_geom_angle_atom_site_label_2
_geom_angle_atom_site_label_3
_geom_angle
C7 N1 N2 118.6(3)
C8 N2 N1 118.3(3)
C12 N3 C15 121.4(4)
C12 N3 C17 121.9(5)
C17 N3 C15 116.7(4)
C19 N4 N5 118.7(3)
C20 N5 N4 117.2(3)
C24 N6 C27 122.0(6)
C24 N6 C29 121.6(5)
C29 N6 C27 115.0(5)
C6 C1 C2 110.4(3)
C7 C1 C2 109.9(3)
C7 C1 C6 109.1(3)
C3 C2 C1 110.8(3)
C19 C2 C1 111.8(3)
C19 C2 C3 108.2(3)
C4 C3 C2 112.1(3)
C5 C4 C3 111.0(4)
C4 C5 C6 111.4(4)
C5 C6 C1 112.3(3)
O1 C7 N1 122.2(4)
O1 C7 C1 121.3(4)
N1 C7 C1 116.4(3)
N2 C8 C9 120.7(4)
C10 C9 C8 121.9(3)
C10 C9 C14 115.7(4)
C14 C9 C8 122.3(4)
O2 C10 C9 121.1(3)
O2 C10 C11 116.7(4)
C11 C10 C9 122.2(4)
C10 C11 C12 121.6(4)
N3 C12 C11 121.3(4)
N3 C12 C13 122.2(4)
C13 C12 C11 116.5(4)
C12 C13 C14 121.4(4)
C13 C14 C9 122.5(4)
N3 C15 C16 112.5(6)
N3 C17 C18 112.4(5)
O3 C19 N4 123.2(3)
O3 C19 C2 122.1(3)
N4 C19 C2 114.6(3)
N5 C20 C21 121.6(4)
C22 C21 C20 121.9(4)
C22 C21 C26 116.5(4)
C26 C21 C20 121.4(4)
O4 C22 C21 121.3(3)
O4 C22 C23 117.6(4)
C23 C22 C21 121.1(4)
C22 C23 C24 121.9(4)
N6 C24 C23 120.4(5)
N6 C24 C25 122.4(5)
C25 C24 C23 117.2(4)
C26 C25 C24 120.4(5)
C25 C26 C21 122.8(5)
N6 C27 C28 112.7(7)
N6 C29 C30 112.8(6)

loop_
_geom_bond_atom_site_label_1
_geom_bond_atom_site_label_2
_geom_bond_distance
O1 C7 1.220(4)
O2 C10 1.370(5)
O3 C19 1.222(4)
O4 C22 1.351(5)
N1 N2 1.391(4)
N1 C7 1.331(5)
N2 C8 1.276(4)
N3 C12 1.379(5)
N3 C15 1.452(7)
N3 C17 1.432(6)
N4 N5 1.391(4)
N4 C19 1.340(4)
N5 C20 1.278(5)
N6 C24 1.379(6)
N6 C27 1.459(8)
N6 C29 1.454(8)
C1 C2 1.533(4)
C1 C6 1.533(5)
C1 C7 1.506(5)
C2 C3 1.529(5)
C2 C19 1.508(5)
C3 C4 1.520(5)
C4 C5 1.510(5)
C5 C6 1.514(6)
C8 C9 1.430(5)
C9 C10 1.389(5)
C9 C14 1.390(5)
C10 C11 1.375(5)
C11 C12 1.399(6)
C12 C13 1.380(6)
C13 C14 1.383(6)
C15 C16 1.488(7)
C17 C18 1.488(7)
C20 C21 1.433(5)
C21 C22 1.391(6)
C21 C26 1.396(6)
C22 C23 1.384(5)
C23 C24 1.396(6)
C24 C25 1.393(7)
C25 C26 1.377(6)
C27 C28 1.474(8)
C29 C30 1.511(8)

loop_
_geom_torsion_atom_site_label_1
_geom_torsion_atom_site_label_2
_geom_torsion_atom_site_label_3
_geom_torsion_atom_site_label_4
_geom_torsion
O2 C10 C11 C12 176.2(4)
O4 C22 C23 C24 -179.1(4)
N1 N2 C8 C9 177.0(3)
N2 N1 C7 O1 -5.7(5)
N2 N1 C7 C1 178.1(3)
N2 C8 C9 C10 -9.3(5)
N2 C8 C9 C14 172.3(4)
N3 C12 C13 C14 178.8(4)
N4 N5 C20 C21 -172.5(3)
N5 N4 C19 O3 10.3(5)
N5 N4 C19 C2 -167.1(3)
N5 C20 C21 C22 13.4(6)
N5 C20 C21 C26 -172.5(4)
N6 C24 C25 C26 177.9(5)
C1 C2 C3 C4 55.4(5)
C1 C2 C19 O3 56.9(5)
C1 C2 C19 N4 -125.6(3)
C2 C1 C6 C5 55.0(5)
C2 C1 C7 O1 54.4(5)
C2 C1 C7 N1 -129.4(3)
C2 C3 C4 C5 -55.7(5)
C3 C2 C19 O3 -65.3(5)
C3 C2 C19 N4 112.1(3)
C3 C4 C5 C6 55.3(5)
C4 C5 C6 C1 -55.7(5)
C6 C1 C2 C3 -54.1(4)
C6 C1 C2 C19 -174.9(3)
C6 C1 C7 O1 -66.8(5)
C6 C1 C7 N1 109.4(4)
C7 N1 N2 C8 161.8(3)
C7 C1 C2 C3 -174.6(3)
C7 C1 C2 C19 64.7(4)
C7 C1 C6 C5 175.9(4)
C8 C9 C10 O2 2.9(5)
C8 C9 C10 C11 -178.1(4)
C8 C9 C14 C13 -179.1(4)
C9 C10 C11 C12 -2.8(6)
C10 C9 C14 C13 2.4(6)
C10 C11 C12 N3 -176.1(4)
C10 C11 C12 C13 2.4(6)
C11 C12 C13 C14 0.3(6)
C12 N3 C15 C16 -85.8(6)
C12 N3 C17 C18 -81.4(7)
C12 C13 C14 C9 -2.8(7)
C14 C9 C10 O2 -178.6(4)
C14 C9 C10 C11 0.4(5)
C15 N3 C12 C11 -10.8(7)
C15 N3 C12 C13 170.8(5)
C15 N3 C17 C18 101.0(6)
C17 N3 C12 C11 171.7(5)
C17 N3 C12 C13 -6.7(7)
C17 N3 C15 C16 91.8(6)
C19 N4 N5 C20 -168.4(3)
C19 C2 C3 C4 178.3(4)
C20 C21 C22 O4 -5.7(6)
C20 C21 C22 C23 171.9(4)
C20 C21 C26 C25 -175.4(4)
C21 C22 C23 C24 3.3(6)
C22 C21 C26 C25 -1.0(7)
C22 C23 C24 N6 178.7(4)
C22 C23 C24 C25 -0.5(7)
C23 C24 C25 C26 -2.9(7)
C24 N6 C27 C28 96.7(8)
C24 N6 C29 C30 82.2(7)
C24 C25 C26 C21 3.8(7)
C26 C21 C22 O4 180.0(4)
C26 C21 C22 C23 -2.5(6)
C27 N6 C24 C23 176.9(5)
C27 N6 C24 C25 -3.9(8)
C27 N6 C29 C30 -84.1(7)
C29 N6 C24 C23 11.6(7)
C29 N6 C24 C25 -169.3(5)
C29 N6 C27 C28 -97.1(7)
